data_4083782
loop_
_publ_author_name
'Bernhammer, Jan C.'
'Chong, Ning Xi'
'Jothibasu, Ramasamy'
'Zhou, Binbin'
'Huynh, Han Vinh'

_publ_section_title
;
 Palladium(II) Complexes Bearing an Indazole-Derived N-Heterocyclic
 Carbene and Phosphine Coligands as Catalysts for the Sonogashira
 Coupling and the Hydroamination of Alkynes
;
_journal_name_full Organometallics
_journal_page_first 140627160434001
_journal_paper_doi 10.1021/om500566n
_journal_year 2014
_chemical_formula_sum 'C17 H18 Br2 Cl0.25 N4 Pd'
_chemical_formula_weight 553.44
_chemical_name_systematic
; 
 ? 
;
_space_group_crystal_system monoclinic
_space_group_IT_number 14
_space_group_name_Hall '-P 2yn'
_space_group_name_H-M_alt 'P 1 21/n 1'
_symmetry_space_group_name_Hall '-P 2yn'
_symmetry_space_group_name_H-M 'P 1 21/n 1'
_atom_sites_solution_hydrogens geom
_audit_creation_method SHELXL-2013
_cell_angle_alpha 90
_cell_angle_beta 98.377(2)
_cell_angle_gamma 90
_cell_formula_units_Z 4
_cell_length_a 13.4325(6)
_cell_length_b 10.2745(4)
_cell_length_c 13.8594(6)
_cell_measurement_reflns_used 7781
_cell_measurement_temperature 100(2)
_cell_measurement_theta_max 28.30
_cell_measurement_theta_min 2.48
_cell_volume 1892.36(14)
_computing_cell_refinement 'Bruker SAINT'
_computing_data_collection 'Bruker APEX2'
_computing_data_reduction 'Bruker SAINT'
_computing_molecular_graphics 'Bruker SHELXTL'
_computing_publication_material 'Bruker SHELXTL'
_computing_structure_refinement 'SHELXL-2013 (Sheldrick, 2013)'
_computing_structure_solution 'SHELXS-97 (Sheldrick 2008)'
_diffrn_ambient_temperature 100(2)
_diffrn_measured_fraction_theta_full 0.999
_diffrn_measured_fraction_theta_max 0.999
_diffrn_measurement_device_type 'Bruker D8 Venture'
_diffrn_measurement_method '\f and \w scans'
_diffrn_radiation_type MoK\a
_diffrn_radiation_wavelength 0.71073
_diffrn_reflns_av_R_equivalents 0.0219
_diffrn_reflns_av_unetI/netI 0.0241
_diffrn_reflns_Laue_measured_fraction_full 0.999
_diffrn_reflns_Laue_measured_fraction_max 0.999
_diffrn_reflns_limit_h_max 17
_diffrn_reflns_limit_h_min -16
_diffrn_reflns_limit_k_max 12
_diffrn_reflns_limit_k_min -13
_diffrn_reflns_limit_l_max 18
_diffrn_reflns_limit_l_min -16
_diffrn_reflns_number 14016
_diffrn_reflns_point_group_measured_fraction_full 0.999
_diffrn_reflns_point_group_measured_fraction_max 0.999
_diffrn_reflns_theta_full 25.242
_diffrn_reflns_theta_max 27.498
_diffrn_reflns_theta_min 2.284
_diffrn_source 'Sealed Microfocusing Source'
_exptl_absorpt_coefficient_mu 5.245
_exptl_absorpt_correction_T_max 0.7457
_exptl_absorpt_correction_T_min 0.5798
_exptl_absorpt_correction_type multi-scan
_exptl_absorpt_process_details 'Sadabs, (Sheldrick 2012)'
_exptl_crystal_colour Orange
_exptl_crystal_density_diffrn 1.943
_exptl_crystal_density_meas ?
_exptl_crystal_density_method 'Not Measured'
_exptl_crystal_description Block
_exptl_crystal_F_000 1073
_exptl_crystal_size_max 0.24
_exptl_crystal_size_mid 0.12
_exptl_crystal_size_min 0.10
_refine_diff_density_max 2.257
_refine_diff_density_min -1.398
_refine_diff_density_rms 0.111
_refine_ls_extinction_method none
_refine_ls_goodness_of_fit_ref 1.048
_refine_ls_hydrogen_treatment constr
_refine_ls_matrix_type full
_refine_ls_number_parameters 246
_refine_ls_number_reflns 4337
_refine_ls_number_restraints 10
_refine_ls_restrained_S_all 1.049
_refine_ls_R_factor_all 0.0372
_refine_ls_R_factor_gt 0.0291
_refine_ls_shift/su_max 0.001
_refine_ls_shift/su_mean 0.000
_refine_ls_structure_factor_coef Fsqd
_refine_ls_weighting_details 'w=1/[\s^2^(Fo^2^)+(0.0290P)^2^+3.9610P] where P=(Fo^2^+2Fc^2^)/3'
_refine_ls_weighting_scheme calc
_refine_ls_wR_factor_gt 0.0663
_refine_ls_wR_factor_ref 0.0693
_reflns_Friedel_coverage 0.000
_reflns_number_gt 3756
_reflns_number_total 4337
_reflns_threshold_expression 'I > 2\s(I)'
_cod_data_source_file om500566n_si_002.cif
_cod_data_source_block D717
_cod_depositor_comments
;
The following automatic conversions were performed:

'_exptl_absorpt_correction_type' value 'Multi-scan' changed to
'multi-scan' according to
/usr/data/users/saulius/crontab/automatic-downloads/rss-feeds/ACS/lib/dictionaries/cif_core.dic
dictionary named 'cif_core.dic' version 2.4.2 from 2011-04-26.

Automatic conversion script
Id: cif_fix_values 2281 2013-09-26 08:29:07Z andrius 

The following automatic conversions were performed:

'_exptl_crystal_density_meas' value 'Not Measured' was changed to '?'
- the value is perceived as not measured.

Automatic conversion script
Id: cif_fix_values 3008 2015-01-20 13:52:24Z robertas 
;
_cod_database_code 4083782
_shelx_space_group_comment
; 
The symmetry employed for this shelxl refinement is uniquely defined 
by the following loop, which should always be used as a source of 
symmetry information in preference to the above space-group names. 
They are only intended as comments. 
;
_shelxl_version_number 2013-4

loop_
_space_group_symop_operation_xyz
'x, y, z'
'-x+1/2, y+1/2, -z+1/2'
'-x, -y, -z'
'x-1/2, -y-1/2, z-1/2'

loop_
_atom_site_label
_atom_site_type_symbol
_atom_site_fract_x
_atom_site_fract_y
_atom_site_fract_z
_atom_site_U_iso_or_equiv
_atom_site_adp_type
_atom_site_occupancy
_atom_site_site_symmetry_order
_atom_site_calc_flag
_atom_site_refinement_flags_posn
_atom_site_refinement_flags_adp
_atom_site_refinement_flags_occupancy
_atom_site_disorder_assembly
_atom_site_disorder_group
Pd1 Pd 0.55281(2) 0.76333(2) 0.24285(2) 0.01670(7) Uani 1 1 d . . . . .
Br1 Br 0.49861(3) 0.67981(4) 0.39025(2) 0.03358(10) Uani 1 1 d . . . . .
Br2 Br 0.59849(2) 0.84102(4) 0.08962(2) 0.02725(9) Uani 1 1 d . . . . .
N1 N 0.35251(18) 0.8394(2) 0.15553(18) 0.0175(5) Uani 1 1 d . . . . .
N2 N 0.25792(19) 0.8021(3) 0.11345(18) 0.0198(5) Uani 1 1 d . . . . .
N3 N 0.70021(19) 0.7943(3) 0.31609(18) 0.0202(5) Uani 1 1 d . . . . .
C1 C 0.4142(2) 0.7402(3) 0.1789(2) 0.0178(6) Uani 1 1 d . . . . .
C2 C 0.3545(2) 0.6271(3) 0.1493(2) 0.0207(6) Uani 1 1 d . . . . .
C3 C 0.3761(3) 0.4937(3) 0.1518(3) 0.0279(7) Uani 1 1 d . . . . .
H3 H 0.4410 0.4624 0.1777 0.033 Uiso 1 1 calc R U . . .
C4 C 0.3002(3) 0.4095(4) 0.1158(3) 0.0380(9) Uani 1 1 d . . . . .
H4 H 0.3131 0.3185 0.1168 0.046 Uiso 1 1 calc R U . . .
C5 C 0.2040(3) 0.4548(4) 0.0774(3) 0.0379(9) Uani 1 1 d . . . . .
H5 H 0.1537 0.3930 0.0537 0.046 Uiso 1 1 calc R U . . .
C6 C 0.1796(3) 0.5840(3) 0.0727(2) 0.0287(7) Uani 1 1 d . . . . .
H6 H 0.1143 0.6136 0.0462 0.034 Uiso 1 1 calc R U . . .
C7 C 0.2572(2) 0.6708(3) 0.1098(2) 0.0206(6) Uani 1 1 d . . . . .
C8 C 0.1875(2) 0.9110(3) 0.1045(3) 0.0258(7) Uani 1 1 d . . . . .
H8A H 0.1468 0.9119 0.1586 0.031 Uiso 1 1 calc R U . . .
H8B H 0.1421 0.9088 0.0415 0.031 Uiso 1 1 calc R U . . .
C9 C 0.2595(2) 1.0275(3) 0.1103(3) 0.0265(7) Uani 1 1 d . . . . .
H9A H 0.2701 1.0553 0.0442 0.032 Uiso 1 1 calc R U . . .
H9B H 0.2321 1.1018 0.1435 0.032 Uiso 1 1 calc R U . . .
C10 C 0.3579(2) 0.9805(3) 0.1686(3) 0.0258(7) Uani 1 1 d . . . . .
H10A H 0.4166 1.0172 0.1424 0.031 Uiso 1 1 calc R U . . .
H10B H 0.3622 1.0043 0.2383 0.031 Uiso 1 1 calc R U . . .
C11 C 0.7599(2) 0.6973(3) 0.3545(2) 0.0222(6) Uani 1 1 d . . . . .
H15 H 0.7351 0.6107 0.3475 0.027 Uiso 1 1 calc R U . . .
C12 C 0.8556(2) 0.7171(3) 0.4037(2) 0.0243(7) Uani 1 1 d . . . . .
H14 H 0.8959 0.6455 0.4289 0.029 Uiso 1 1 calc R U . . .
C13 C 0.8916(2) 0.8426(4) 0.4156(2) 0.0275(7) Uani 1 1 d . . . . .
H11 H 0.9570 0.8590 0.4498 0.033 Uiso 1 1 calc R U . . .
C14 C 0.8310(3) 0.9440(4) 0.3770(2) 0.0290(8) Uani 1 1 d . . . . .
H12 H 0.8541 1.0314 0.3843 0.035 Uiso 1 1 calc R U . . .
C15 C 0.7360(2) 0.9166(3) 0.3276(2) 0.0238(7) Uani 1 1 d . . . . .
H13 H 0.6947 0.9866 0.3008 0.029 Uiso 1 1 calc R U . . .
N1S N 0.4751(5) 0.2126(6) 0.2753(4) 0.0638(15) Uani 0.873(4) 1 d D . P A 1
C1S C 0.5422(3) 0.2593(4) 0.3240(3) 0.0355(11) Uani 0.873(4) 1 d D . P A 1
C2S C 0.6210(4) 0.3331(6) 0.3817(3) 0.0392(11) Uani 0.873(4) 1 d D . P A 1
H2S1 H 0.6152 0.4250 0.3627 0.059 Uiso 0.873(4) 1 calc R U P A 1
H2S2 H 0.6867 0.2997 0.3705 0.059 Uiso 0.873(4) 1 calc R U P A 1
H2S3 H 0.6146 0.3246 0.4509 0.059 Uiso 0.873(4) 1 calc R U P A 1
C3S C 0.6311(18) 0.2598(18) 0.368(3) 0.042(8) Uani 0.127(4) 1 d D U P A 2
H3S1 H 0.6604 0.2346 0.4347 0.050 Uiso 0.127(4) 1 calc R U P A 2
H3S2 H 0.6855 0.2577 0.3267 0.050 Uiso 0.127(4) 1 calc R U P A 2
Cl1 Cl 0.5381(7) 0.1465(9) 0.3224(8) 0.053(3) Uani 0.127(4) 1 d D . P A 2
Cl2 Cl 0.5842(6) 0.4177(10) 0.3694(6) 0.045(3) Uani 0.127(4) 1 d D . P A 2

loop_
_atom_site_aniso_label
_atom_site_aniso_U_11
_atom_site_aniso_U_22
_atom_site_aniso_U_33
_atom_site_aniso_U_23
_atom_site_aniso_U_13
_atom_site_aniso_U_12
Pd1 0.01397(12) 0.02014(12) 0.01619(12) 0.00197(9) 0.00292(8) -0.00002(8)
Br1 0.02115(17) 0.0564(2) 0.02320(18) 0.01289(16) 0.00320(13) -0.00458(15)
Br2 0.02189(17) 0.0400(2) 0.02030(16) 0.00516(14) 0.00466(13) -0.00545(13)
N1 0.0152(12) 0.0201(13) 0.0166(12) -0.0025(10) 0.0003(10) -0.0017(10)
N2 0.0145(12) 0.0254(13) 0.0193(13) -0.0038(11) 0.0021(10) -0.0030(10)
N3 0.0184(13) 0.0259(14) 0.0170(12) 0.0013(11) 0.0049(10) -0.0015(10)
C1 0.0195(15) 0.0206(14) 0.0139(13) -0.0007(11) 0.0045(11) -0.0006(12)
C2 0.0213(16) 0.0250(16) 0.0174(14) -0.0021(12) 0.0076(12) -0.0038(12)
C3 0.0335(19) 0.0226(16) 0.0297(18) -0.0008(14) 0.0116(15) 0.0008(14)
C4 0.052(2) 0.0238(18) 0.041(2) -0.0045(16) 0.0160(19) -0.0053(16)
C5 0.042(2) 0.0306(19) 0.043(2) -0.0127(17) 0.0127(18) -0.0178(16)
C6 0.0259(17) 0.0344(18) 0.0271(17) -0.0090(15) 0.0082(14) -0.0098(15)
C7 0.0224(16) 0.0251(16) 0.0162(14) -0.0044(12) 0.0090(12) -0.0046(12)
C8 0.0182(15) 0.0271(17) 0.0316(17) -0.0005(14) 0.0013(13) 0.0033(13)
C9 0.0222(16) 0.0239(16) 0.0344(18) 0.0037(14) 0.0074(14) 0.0028(13)
C10 0.0274(17) 0.0198(15) 0.0300(17) -0.0040(13) 0.0031(14) -0.0033(13)
C11 0.0223(16) 0.0241(15) 0.0212(15) 0.0000(13) 0.0064(13) 0.0005(13)
C12 0.0199(16) 0.0346(18) 0.0191(15) 0.0034(14) 0.0053(13) 0.0051(13)
C13 0.0199(16) 0.047(2) 0.0166(15) -0.0006(15) 0.0050(13) -0.0065(14)
C14 0.0308(18) 0.0324(18) 0.0253(17) -0.0021(14) 0.0092(14) -0.0111(15)
C15 0.0263(17) 0.0232(16) 0.0225(16) 0.0036(13) 0.0053(13) -0.0013(13)
N1S 0.076(4) 0.062(3) 0.058(3) -0.021(3) 0.025(3) -0.033(3)
C1S 0.043(3) 0.035(2) 0.034(2) -0.0085(19) 0.025(2) -0.013(2)
C2S 0.030(2) 0.054(4) 0.033(2) 0.004(2) 0.0036(19) -0.008(2)
C3S 0.042(9) 0.042(9) 0.042(9) 0.000(2) 0.006(2) 0.000(2)
Cl1 0.035(5) 0.047(6) 0.081(7) -0.031(5) 0.022(5) -0.015(4)
Cl2 0.034(5) 0.061(7) 0.042(5) -0.010(4) 0.011(4) -0.009(4)

loop_
_atom_type_symbol
_atom_type_description
_atom_type_scat_dispersion_real
_atom_type_scat_dispersion_imag
_atom_type_scat_source
C C 0.0033 0.0016 'International Tables Vol C Tables 4.2.6.8 and 6.1.1.4'
H H 0.0000 0.0000 'International Tables Vol C Tables 4.2.6.8 and 6.1.1.4'
N N 0.0061 0.0033 'International Tables Vol C Tables 4.2.6.8 and 6.1.1.4'
Br Br -0.2901 2.4595 'International Tables Vol C Tables 4.2.6.8 and 6.1.1.4'
Pd Pd -0.9988 1.0072 'International Tables Vol C Tables 4.2.6.8 and 6.1.1.4'
Cl Cl 0.1484 0.1585 'International Tables Vol C Tables 4.2.6.8 and 6.1.1.4'

loop_
_geom_angle_atom_site_label_1
_geom_angle_atom_site_label_2
_geom_angle_atom_site_label_3
_geom_angle
C1 Pd1 N3 177.51(11)
C1 Pd1 Br1 87.49(9)
N3 Pd1 Br1 91.37(7)
C1 Pd1 Br2 89.34(9)
N3 Pd1 Br2 91.84(7)
Br1 Pd1 Br2 176.620(15)
C1 N1 N2 113.3(2)
C1 N1 C10 135.7(3)
N2 N1 C10 110.8(2)
C7 N2 N1 107.2(2)
C7 N2 C8 139.7(3)
N1 N2 C8 111.7(2)
C11 N3 C15 117.7(3)
C11 N3 Pd1 122.9(2)
C15 N3 Pd1 119.4(2)
N1 C1 C2 104.5(3)
N1 C1 Pd1 122.5(2)
C2 C1 Pd1 133.0(2)
C3 C2 C7 119.8(3)
C3 C2 C1 132.8(3)
C7 C2 C1 107.4(3)
C4 C3 C2 117.9(3)
C4 C3 H3 121.1
C2 C3 H3 121.1
C3 C4 C5 121.5(3)
C3 C4 H4 119.3
C5 C4 H4 119.3
C6 C5 C4 122.8(3)
C6 C5 H5 118.6
C4 C5 H5 118.6
C5 C6 C7 115.9(3)
C5 C6 H6 122.1
C7 C6 H6 122.1
N2 C7 C6 130.2(3)
N2 C7 C2 107.6(3)
C6 C7 C2 122.1(3)
N2 C8 C9 101.4(2)
N2 C8 H8A 111.5
C9 C8 H8A 111.5
N2 C8 H8B 111.5
C9 C8 H8B 111.5
H8A C8 H8B 109.3
C10 C9 C8 105.8(3)
C10 C9 H9A 110.6
C8 C9 H9A 110.6
C10 C9 H9B 110.6
C8 C9 H9B 110.6
H9A C9 H9B 108.7
N1 C10 C9 103.0(3)
N1 C10 H10A 111.2
C9 C10 H10A 111.2
N1 C10 H10B 111.2
C9 C10 H10B 111.2
H10A C10 H10B 109.1
N3 C11 C12 123.2(3)
N3 C11 H15 118.4
C12 C11 H15 118.4
C13 C12 C11 118.9(3)
C13 C12 H14 120.5
C11 C12 H14 120.5
C12 C13 C14 118.8(3)
C12 C13 H11 120.6
C14 C13 H11 120.6
C13 C14 C15 119.1(3)
C13 C14 H12 120.4
C15 C14 H12 120.4
N3 C15 C14 122.3(3)
N3 C15 H13 118.8
C14 C15 H13 118.8
N1S C1S C2S 173.0(6)
C1S C2S H2S1 109.5
C1S C2S H2S2 109.5
H2S1 C2S H2S2 109.5
C1S C2S H2S3 109.5
H2S1 C2S H2S3 109.5
H2S2 C2S H2S3 109.5
Cl2 C3S Cl1 112.6(14)
Cl2 C3S H3S1 109.1
Cl1 C3S H3S1 109.1
Cl2 C3S H3S2 109.1
Cl1 C3S H3S2 109.1
H3S1 C3S H3S2 107.8

loop_
_geom_bond_atom_site_label_1
_geom_bond_atom_site_label_2
_geom_bond_distance
Pd1 C1 1.957(3)
Pd1 N3 2.113(3)
Pd1 Br1 2.4234(4)
Pd1 Br2 2.4298(4)
N1 C1 1.324(4)
N1 N2 1.373(3)
N1 C10 1.461(4)
N2 C7 1.350(4)
N2 C8 1.458(4)
N3 C11 1.340(4)
N3 C15 1.347(4)
C1 C2 1.437(4)
C2 C3 1.400(5)
C2 C7 1.415(4)
C3 C4 1.374(5)
C3 H3 0.9500
C4 C5 1.403(6)
C4 H4 0.9500
C5 C6 1.367(5)
C5 H5 0.9500
C6 C7 1.411(4)
C6 H6 0.9500
C8 C9 1.533(4)
C8 H8A 0.9900
C8 H8B 0.9900
C9 C10 1.523(5)
C9 H9A 0.9900
C9 H9B 0.9900
C10 H10A 0.9900
C10 H10B 0.9900
C11 C12 1.379(4)
C11 H15 0.9500
C12 C13 1.379(5)
C12 H14 0.9500
C13 C14 1.381(5)
C13 H11 0.9500
C14 C15 1.386(5)
C14 H12 0.9500
C15 H13 0.9500
N1S C1S 1.149(6)
C1S C2S 1.446(6)
C2S H2S1 0.9800
C2S H2S2 0.9800
C2S H2S3 0.9800
C3S Cl2 1.741(18)
C3S Cl1 1.755(18)
C3S H3S1 0.9900
C3S H3S2 0.9900
